data_4115362
loop_
_publ_author_name
'Hsiu-Yi Chao'
'Wei Lu'
'Yanqin Li'
'Michael C. W. Chan'
'Chi-Ming Che'
'Kung-Kai Cheung'
'Nianyong Zhu'

_publ_section_title
;
 Organic Triplet Emissions of Arylacetylide Moieties Harnessed through
 Coordination to [Au(PCy3)]+. Effect of Molecular Structure upon
 Photoluminescent Properties
;
_journal_name_full 'Journal of the American Chemical Society'
_journal_page_first 14696
_journal_page_last 14706
_journal_paper_doi 10.1021/ja0209417
_journal_volume 124
_journal_year 2002
_chemical_formula_moiety 'C42 H46 Au P'
_chemical_formula_sum 'C42 H46 Au P'
_chemical_formula_weight 778.72
_chemical_name_systematic
;
 ?
;
_space_group_IT_number 14
_symmetry_cell_setting monoclinic
_symmetry_space_group_name_Hall '-P 2yn'
_symmetry_space_group_name_H-M 'P 1 21/n 1'
_atom_sites_solution_hydrogens geom
_atom_sites_solution_primary direct
_atom_sites_solution_secondary difmap
_audit_creation_method SHELXL-97
_cell_angle_alpha 90.00
_cell_angle_beta 95.44(3)
_cell_angle_gamma 90.00
_cell_formula_units_Z 4
_cell_length_a 7.785(2)
_cell_length_b 16.959(3)
_cell_length_c 27.833(6)
_cell_measurement_reflns_used 0
_cell_measurement_temperature 293(2)
_cell_measurement_theta_max 0
_cell_measurement_theta_min 0
_cell_volume 3658.1(14)
_computing_molecular_graphics 'Ortep-3 for Windows (Farrugia, 1997)'
_computing_publication_material 'WinGX publication routines (Farrugia, 1999)'
_computing_structure_refinement 'SHELXL-97 (Sheldrick, 1997)'
_computing_structure_solution 'SHELXS-97 (Sheldrick, 1997)'
_diffrn_ambient_temperature 293(2)
_diffrn_measured_fraction_theta_full 0.614
_diffrn_measured_fraction_theta_max 0.614
_diffrn_radiation_monochromator graphite
_diffrn_radiation_source 'fine-focus sealed tube'
_diffrn_radiation_type MoK\a
_diffrn_radiation_wavelength 0.71069
_diffrn_reflns_av_R_equivalents 0.0390
_diffrn_reflns_av_sigmaI/netI 0.0773
_diffrn_reflns_limit_h_max 9
_diffrn_reflns_limit_h_min -9
_diffrn_reflns_limit_k_max 17
_diffrn_reflns_limit_k_min -13
_diffrn_reflns_limit_l_max 29
_diffrn_reflns_limit_l_min -29
_diffrn_reflns_number 9732
_diffrn_reflns_theta_full 25.32
_diffrn_reflns_theta_max 25.32
_diffrn_reflns_theta_min 1.41
_exptl_absorpt_coefficient_mu 4.092
_exptl_absorpt_correction_type none
_exptl_crystal_colour colorless
_exptl_crystal_density_diffrn 1.414
_exptl_crystal_description prism
_exptl_crystal_F_000 1568
_exptl_crystal_size_max 0.5
_exptl_crystal_size_mid 0.15
_exptl_crystal_size_min 0.1
_refine_diff_density_max 0.507
_refine_diff_density_min -0.821
_refine_diff_density_rms 0.109
_refine_ls_extinction_method none
_refine_ls_goodness_of_fit_ref 0.930
_refine_ls_hydrogen_treatment mixed
_refine_ls_matrix_type full
_refine_ls_number_parameters 389
_refine_ls_number_reflns 4110
_refine_ls_number_restraints 0
_refine_ls_restrained_S_all 0.930
_refine_ls_R_factor_all 0.0634
_refine_ls_R_factor_gt 0.0375
_refine_ls_shift/su_max 0.001
_refine_ls_shift/su_mean 0.000
_refine_ls_structure_factor_coef Fsqd
_refine_ls_weighting_details 'calc w=1/[\s^2^(Fo^2^)+(0.0661P)^2^+0.0000P] where P=(Fo^2^+2Fc^2^)/3'
_refine_ls_weighting_scheme calc
_refine_ls_wR_factor_gt 0.0924
_refine_ls_wR_factor_ref 0.1210
_reflns_number_gt 2633
_reflns_number_total 4110
_reflns_threshold_expression >2sigma(I)
_cod_data_source_file ja0209417_07.cif
_cod_data_source_block mar413_Compound_5
_cod_original_sg_symbol_H-M 'P 21/n'
_cod_database_code 4115362

loop_
_symmetry_equiv_pos_as_xyz
'x, y, z'
'-x+1/2, y+1/2, -z+1/2'
'-x, -y, -z'
'x-1/2, -y-1/2, z-1/2'

loop_
_atom_site_label
_atom_site_type_symbol
_atom_site_fract_x
_atom_site_fract_y
_atom_site_fract_z
_atom_site_U_iso_or_equiv
_atom_site_adp_type
_atom_site_occupancy
_atom_site_symmetry_multiplicity
_atom_site_calc_flag
_atom_site_refinement_flags
_atom_site_disorder_assembly
_atom_site_disorder_group
Au1 Au 0.15325(4) 0.06909(2) 0.672422(15) 0.0795(2) Uani 1 1 d . . .
P1 P -0.0620(3) -0.00916(16) 0.69694(9) 0.0738(7) Uani 1 1 d . . .
C1 C 0.3400(12) 0.1397(7) 0.6534(4) 0.090(3) Uani 1 1 d . . .
C2 C 0.4477(12) 0.1842(6) 0.6414(4) 0.088(3) Uani 1 1 d . A .
C3 C 0.5787(12) 0.2387(7) 0.6283(4) 0.088(3) Uani 1 1 d . . .
C4 C 0.532(2) 0.3106(12) 0.6049(7) 0.111(6) Uiso 0.67 1 d P A 1
H4 H 0.4168 0.3203 0.5949 0.133 Uiso 0.67 1 calc PR A 1
C5 C 0.652(2) 0.3658(12) 0.5967(7) 0.119(6) Uiso 0.67 1 d P A 1
H5 H 0.6189 0.4166 0.5873 0.143 Uiso 0.67 1 calc PR A 1
C4' C 0.617(5) 0.248(2) 0.5796(16) 0.134(15) Uiso 0.33 1 d P A 2
H4' H 0.5506 0.2195 0.5560 0.161 Uiso 0.33 1 calc PR A 2
C5' C 0.753(7) 0.299(3) 0.564(2) 0.19(2) Uiso 0.33 1 d P A 2
H5' H 0.7857 0.3005 0.5325 0.228 Uiso 0.33 1 calc PR A 2
C6 C 0.8291(13) 0.3452(8) 0.6025(4) 0.103(4) Uani 1 1 d . . .
C7 C 0.875(2) 0.2775(11) 0.6249(6) 0.099(5) Uiso 0.67 1 d P A 1
H7 H 0.9921 0.2666 0.6322 0.119 Uiso 0.67 1 calc PR A 1
C8 C 0.755(2) 0.2235(10) 0.6375(6) 0.094(4) Uiso 0.67 1 d P A 1
H8 H 0.7916 0.1764 0.6523 0.112 Uiso 0.67 1 calc PR A 1
C7' C 0.794(4) 0.331(2) 0.6457(14) 0.106(10) Uiso 0.33 1 d P A 2
H7' H 0.8561 0.3596 0.6700 0.127 Uiso 0.33 1 calc PR A 2
C8' C 0.671(4) 0.276(3) 0.6614(15) 0.119(12) Uiso 0.33 1 d P A 2
H8' H 0.6593 0.2675 0.6939 0.143 Uiso 0.33 1 calc PR A 2
C9 C 0.9580(17) 0.4012(8) 0.5900(5) 0.110(4) Uani 1 1 d . A .
C10 C 1.0615(18) 0.4485(8) 0.5818(5) 0.120(5) Uani 1 1 d . . .
C11 C 1.1881(15) 0.5068(9) 0.5716(4) 0.115(5) Uani 1 1 d . A .
C12 C 1.133(5) 0.5758(18) 0.5428(13) 0.152(11) Uiso 0.50 1 d P A 1
H12 H 1.0217 0.5857 0.5292 0.183 Uiso 0.50 1 calc PR A 1
C13 C 1.276(4) 0.6245(19) 0.5388(12) 0.146(10) Uiso 0.50 1 d P A 1
H13 H 1.2513 0.6723 0.5233 0.175 Uiso 0.50 1 calc PR A 1
C12' C 1.272(5) 0.502(2) 0.5355(14) 0.173(13) Uiso 0.50 1 d P A 2
H12' H 1.2315 0.4688 0.5105 0.208 Uiso 0.50 1 calc PR A 2
C13' C 1.443(6) 0.550(2) 0.5298(16) 0.187(15) Uiso 0.50 1 d P A 2
H13' H 1.5316 0.5344 0.5117 0.224 Uiso 0.50 1 calc PR A 2
C14 C 1.439(2) 0.6131(9) 0.5538(5) 0.123(5) Uani 1 1 d . . .
C15 C 1.493(5) 0.543(2) 0.5760(14) 0.159(12) Uiso 0.50 1 d P A 1
H15 H 1.6078 0.5316 0.5852 0.190 Uiso 0.50 1 calc PR A 1
C16 C 1.353(4) 0.490(2) 0.5837(12) 0.149(10) Uiso 0.50 1 d P A 1
H16 H 1.3799 0.4419 0.5980 0.179 Uiso 0.50 1 calc PR A 1
C15' C 1.390(3) 0.6095(16) 0.5952(10) 0.110(7) Uiso 0.50 1 d P A 2
H15' H 1.4416 0.6427 0.6190 0.132 Uiso 0.50 1 calc PR A 2
C16' C 1.261(4) 0.5573(16) 0.6072(12) 0.137(9) Uiso 0.50 1 d P A 2
H16' H 1.2254 0.5565 0.6381 0.164 Uiso 0.50 1 calc PR A 2
C17 C 1.5832(18) 0.6617(9) 0.5417(4) 0.130(5) Uani 1 1 d . A .
C18 C 1.6899(18) 0.7045(8) 0.5324(5) 0.126(5) Uani 1 1 d . . .
C19 C 1.8218(17) 0.7590(8) 0.5203(5) 0.121(5) Uani 1 1 d . A .
C20 C 1.801(2) 0.8073(10) 0.4811(5) 0.154(6) Uani 1 1 d . . .
H20 H 1.6998 0.8041 0.4604 0.185 Uiso 1 1 calc R A .
C21 C 1.932(3) 0.8632(10) 0.4710(5) 0.176(7) Uani 1 1 d . A .
H21 H 1.9186 0.8950 0.4437 0.211 Uiso 1 1 calc R . .
C22 C 2.071(2) 0.8676(13) 0.5016(8) 0.219(11) Uani 1 1 d . . .
H22 H 2.1606 0.9006 0.4948 0.262 Uiso 1 1 calc R A .
C23 C 2.086(2) 0.8250(14) 0.5430(7) 0.255(14) Uani 1 1 d . A .
H23 H 2.1810 0.8317 0.5654 0.306 Uiso 1 1 calc R . .
C24 C 1.959(2) 0.7721(11) 0.5517(6) 0.209(10) Uani 1 1 d . . .
H24 H 1.9697 0.7442 0.5806 0.251 Uiso 1 1 calc R A .
C25 C -0.2130(13) -0.0449(7) 0.6458(4) 0.090(3) Uani 1 1 d . . .
H25 H -0.1397 -0.0793 0.6282 0.108 Uiso 1 1 calc R . .
C26 C -0.3555(12) -0.0998(7) 0.6580(4) 0.084(3) Uani 1 1 d . . .
H26A H -0.3051 -0.1445 0.6760 0.101 Uiso 1 1 calc R . .
H26B H -0.4296 -0.0723 0.6786 0.101 Uiso 1 1 calc R . .
C27 C -0.4608(17) -0.1287(8) 0.6145(5) 0.123(5) Uani 1 1 d . . .
H27A H -0.3957 -0.1691 0.5995 0.148 Uiso 1 1 calc R . .
H27B H -0.5638 -0.1533 0.6246 0.148 Uiso 1 1 calc R . .
C28 C -0.5113(19) -0.0712(9) 0.5795(6) 0.151(6) Uani 1 1 d . . .
H28A H -0.6045 -0.0406 0.5909 0.181 Uiso 1 1 calc R . .
H28B H -0.5571 -0.0980 0.5503 0.181 Uiso 1 1 calc R . .
C29 C -0.3710(16) -0.0146(9) 0.5667(4) 0.122(5) Uani 1 1 d . . .
H29A H -0.2966 -0.0412 0.5458 0.147 Uiso 1 1 calc R . .
H29B H -0.4238 0.0300 0.5492 0.147 Uiso 1 1 calc R . .
C30 C -0.2644(17) 0.0147(8) 0.6111(4) 0.127(5) Uani 1 1 d . . .
H30A H -0.1616 0.0399 0.6012 0.152 Uiso 1 1 calc R . .
H30B H -0.3299 0.0545 0.6264 0.152 Uiso 1 1 calc R . .
C31 C -0.1956(13) 0.0454(6) 0.7379(4) 0.089(3) Uani 1 1 d . . .
H31 H -0.2862 0.0703 0.7162 0.107 Uiso 1 1 calc R . .
C32 C -0.2948(14) -0.0037(7) 0.7730(4) 0.096(3) Uani 1 1 d . . .
H32A H -0.3617 -0.0443 0.7553 0.115 Uiso 1 1 calc R . .
H32B H -0.2139 -0.0292 0.7967 0.115 Uiso 1 1 calc R . .
C33 C -0.4147(17) 0.0501(8) 0.7984(5) 0.129(5) Uani 1 1 d . . .
H33A H -0.5032 0.0701 0.7746 0.155 Uiso 1 1 calc R . .
H33B H -0.4716 0.0190 0.8214 0.155 Uiso 1 1 calc R . .
C34 C -0.331(2) 0.1157(10) 0.8231(5) 0.144(6) Uani 1 1 d . . .
H34A H -0.2540 0.0967 0.8500 0.172 Uiso 1 1 calc R . .
H34B H -0.4171 0.1492 0.8359 0.172 Uiso 1 1 calc R . .
C35 C -0.2320(17) 0.1622(8) 0.7903(6) 0.129(5) Uani 1 1 d . . .
H35A H -0.1669 0.2025 0.8088 0.155 Uiso 1 1 calc R . .
H35B H -0.3120 0.1886 0.7667 0.155 Uiso 1 1 calc R . .
C36 C -0.1064(16) 0.1117(8) 0.7635(5) 0.127(4) Uani 1 1 d . . .
H36A H -0.0532 0.1444 0.7404 0.153 Uiso 1 1 calc R . .
H36B H -0.0156 0.0915 0.7865 0.153 Uiso 1 1 calc R . .
C37 C 0.0281(11) -0.0978(6) 0.7277(3) 0.073(3) Uani 1 1 d . . .
H37 H -0.0656 -0.1256 0.7418 0.087 Uiso 1 1 calc R . .
C38 C 0.1632(14) -0.0733(6) 0.7690(4) 0.097(3) Uani 1 1 d . . .
H38A H 0.1069 -0.0442 0.7931 0.117 Uiso 1 1 calc R . .
H38B H 0.2478 -0.0389 0.7565 0.117 Uiso 1 1 calc R . .
C39 C 0.2550(16) -0.1461(8) 0.7928(5) 0.117(4) Uani 1 1 d . . .
H39A H 0.3445 -0.1288 0.8171 0.141 Uiso 1 1 calc R . .
H39B H 0.1725 -0.1771 0.8087 0.141 Uiso 1 1 calc R . .
C40 C 0.3342(15) -0.1967(8) 0.7565(5) 0.121(4) Uani 1 1 d . . .
H40A H 0.4234 -0.1670 0.7424 0.145 Uiso 1 1 calc R . .
H40B H 0.3880 -0.2423 0.7727 0.145 Uiso 1 1 calc R . .
C41 C 0.2033(15) -0.2236(7) 0.7174(5) 0.114(4) Uani 1 1 d . . .
H41A H 0.1213 -0.2582 0.7310 0.137 Uiso 1 1 calc R . .
H41B H 0.2601 -0.2533 0.6937 0.137 Uiso 1 1 calc R . .
C42 C 0.1079(13) -0.1542(7) 0.6929(4) 0.096(3) Uani 1 1 d . . .
H42A H 0.0169 -0.1742 0.6699 0.115 Uiso 1 1 calc R . .
H42B H 0.1874 -0.1248 0.6750 0.115 Uiso 1 1 calc R . .

loop_
_atom_site_aniso_label
_atom_site_aniso_U_11
_atom_site_aniso_U_22
_atom_site_aniso_U_33
_atom_site_aniso_U_23
_atom_site_aniso_U_13
_atom_site_aniso_U_12
Au1 0.0671(2) 0.0714(4) 0.1021(3) 0.0085(2) 0.01868(19) -0.0118(2)
P1 0.0637(13) 0.066(2) 0.0935(17) 0.0046(15) 0.0167(12) -0.0074(13)
C1 0.076(6) 0.087(9) 0.108(8) -0.004(7) 0.019(6) -0.002(6)
C2 0.070(5) 0.080(9) 0.115(8) -0.005(6) 0.022(6) -0.012(6)
C3 0.078(6) 0.091(9) 0.097(7) 0.014(7) 0.023(5) -0.029(6)
C6 0.088(7) 0.134(12) 0.089(8) 0.011(8) 0.012(6) -0.050(8)
C9 0.114(9) 0.105(11) 0.115(9) 0.003(7) 0.024(7) -0.050(8)
C10 0.127(9) 0.128(13) 0.111(9) -0.003(8) 0.037(7) -0.057(9)
C11 0.101(8) 0.146(13) 0.103(8) -0.011(9) 0.033(7) -0.060(9)
C14 0.172(13) 0.111(12) 0.087(8) -0.008(8) 0.019(8) -0.082(11)
C17 0.157(11) 0.129(13) 0.107(9) -0.022(8) 0.036(8) -0.087(10)
C18 0.143(10) 0.123(12) 0.114(9) -0.015(8) 0.024(8) -0.079(10)
C19 0.139(10) 0.147(13) 0.079(8) 0.009(8) 0.020(7) -0.070(9)
C20 0.160(12) 0.198(17) 0.103(10) -0.007(11) 0.004(9) -0.081(12)
C21 0.223(18) 0.194(19) 0.113(11) 0.029(11) 0.032(11) -0.106(16)
C22 0.167(15) 0.29(3) 0.191(18) 0.069(19) -0.026(14) -0.158(17)
C23 0.218(19) 0.36(3) 0.176(16) 0.128(19) -0.039(15) -0.19(2)
C24 0.178(14) 0.28(2) 0.159(14) 0.093(15) -0.045(13) -0.137(16)
C25 0.081(6) 0.094(9) 0.097(7) 0.018(7) 0.010(6) -0.020(6)
C26 0.083(6) 0.077(8) 0.096(7) -0.004(6) 0.025(6) -0.023(5)
C27 0.121(10) 0.137(14) 0.108(9) -0.004(9) -0.002(8) -0.041(9)
C28 0.132(11) 0.188(17) 0.127(11) -0.014(11) -0.013(9) -0.082(11)
C29 0.119(9) 0.151(13) 0.097(8) 0.011(8) 0.013(7) -0.044(9)
C30 0.135(10) 0.131(12) 0.109(9) 0.034(9) -0.016(8) -0.059(9)
C31 0.080(6) 0.084(9) 0.108(8) -0.006(7) 0.022(6) -0.004(6)
C32 0.099(7) 0.103(10) 0.090(7) 0.004(7) 0.031(6) -0.016(7)
C33 0.123(10) 0.146(14) 0.129(10) -0.011(9) 0.062(8) -0.002(9)
C34 0.143(12) 0.160(16) 0.133(12) -0.048(12) 0.041(10) 0.007(11)
C35 0.123(9) 0.094(11) 0.174(13) -0.030(10) 0.029(10) 0.016(9)
C36 0.121(9) 0.111(11) 0.155(11) -0.039(9) 0.041(9) -0.032(9)
C37 0.066(5) 0.059(7) 0.094(7) 0.009(5) 0.012(5) -0.011(5)
C38 0.097(7) 0.081(9) 0.113(8) 0.007(7) 0.010(6) 0.008(6)
C39 0.108(8) 0.113(11) 0.128(10) 0.023(9) -0.003(8) 0.020(8)
C40 0.101(8) 0.106(12) 0.158(12) 0.019(9) 0.019(9) 0.032(8)
C41 0.106(8) 0.070(9) 0.168(12) -0.004(8) 0.017(9) 0.013(7)
C42 0.094(7) 0.079(9) 0.115(8) -0.012(7) 0.018(6) 0.002(7)

loop_
_atom_type_symbol
_atom_type_description
_atom_type_scat_dispersion_real
_atom_type_scat_dispersion_imag
_atom_type_scat_source
Au Au -2.0133 8.8022 'International Tables Vol C Tables 4.2.6.8 and 6.1.1.4'
P P 0.1023 0.0942 'International Tables Vol C Tables 4.2.6.8 and 6.1.1.4'
C C 0.0033 0.0016 'International Tables Vol C Tables 4.2.6.8 and 6.1.1.4'
H H 0.0000 0.0000 'International Tables Vol C Tables 4.2.6.8 and 6.1.1.4'

loop_
_geom_angle_atom_site_label_1
_geom_angle_atom_site_label_2
_geom_angle_atom_site_label_3
_geom_angle
C1 Au1 P1 177.8(3)
C37 P1 C25 106.0(5)
C37 P1 C31 109.4(5)
C25 P1 C31 106.4(5)
C37 P1 Au1 110.8(3)
C25 P1 Au1 112.8(4)
C31 P1 Au1 111.2(4)
C2 C1 Au1 177.5(10)
C1 C2 C3 178.3(12)
C8' C3 C8 58.8(17)
C8' C3 C4 91(2)
C8 C3 C4 116.6(13)
C8' C3 C4' 118(3)
C8 C3 C4' 84(2)
C4 C3 C4' 62.2(17)
C8' C3 C2 120(2)
C8 C3 C2 122.6(12)
C4 C3 C2 120.7(12)
C4' C3 C2 122(2)
C5 C4 C3 121.5(16)
C4 C5 C6 119.2(18)
C3 C4' C5' 125(4)
C6 C5' C4' 111(5)
C7' C6 C7 58.1(17)
C7' C6 C5 82(2)
C7 C6 C5 118.8(15)
C7' C6 C5' 120(3)
C7 C6 C5' 87(2)
C5 C6 C5' 74(2)
C7' C6 C9 124.4(19)
C7 C6 C9 120.8(13)
C5 C6 C9 119.9(15)
C5' C6 C9 115(3)
C6 C7 C8 121.8(16)
C7 C8 C3 120.7(15)
C6 C7' C8' 128(3)
C3 C8' C7' 117(3)
C10 C9 C6 176.9(15)
C9 C10 C11 179.7(19)
C12' C11 C16 68(2)
C12' C11 C16' 114(2)
C16 C11 C16' 68.1(17)
C12' C11 C10 122(2)
C16 C11 C10 118(2)
C16' C11 C10 121.5(18)
C12' C11 C12 76(2)
C16 C11 C12 122(2)
C16' C11 C12 88.6(19)
C10 C11 C12 119.3(18)
C13 C12 C11 109(3)
C14 C13 C12 130(3)
C11 C12' C13' 124(3)
C14 C13' C12' 109(4)
C15' C14 C13' 118(3)
C15' C14 C13 86(2)
C13' C14 C13 91(2)
C15' C14 C15 69.5(19)
C13' C14 C15 59(2)
C13 C14 C15 121(3)
C15' C14 C17 123.4(16)
C13' C14 C17 107(3)
C13 C14 C17 126(2)
C15 C14 C17 113(2)
C14 C15 C16 114(3)
C11 C16 C15 124(3)
C14 C15' C16' 123(3)
C11 C16' C15' 118(3)
C18 C17 C14 175.3(19)
C17 C18 C19 179.1(18)
C24 C19 C20 116.9(13)
C24 C19 C18 119.8(13)
C20 C19 C18 122.5(13)
C19 C20 C21 121.2(13)
C22 C21 C20 117.8(15)
C21 C22 C23 121.3(16)
C22 C23 C24 119.6(15)
C19 C24 C23 122.6(15)
C30 C25 C26 115.1(9)
C30 C25 P1 113.8(8)
C26 C25 P1 116.9(7)
C27 C26 C25 112.4(9)
C28 C27 C26 115.7(11)
C27 C28 C29 116.0(12)
C30 C29 C28 111.7(10)
C25 C30 C29 114.7(11)
C36 C31 C32 110.4(10)
C36 C31 P1 114.3(8)
C32 C31 P1 117.5(8)
C33 C32 C31 109.5(10)
C34 C33 C32 114.7(12)
C33 C34 C35 110.9(13)
C34 C35 C36 113.3(12)
C31 C36 C35 111.5(11)
C42 C37 C38 110.6(8)
C42 C37 P1 112.1(7)
C38 C37 P1 109.3(6)
C37 C38 C39 111.1(9)
C40 C39 C38 111.9(11)
C41 C40 C39 111.7(10)
C40 C41 C42 111.3(9)
C41 C42 C37 114.2(10)

loop_
_geom_bond_atom_site_label_1
_geom_bond_atom_site_label_2
_geom_bond_distance
Au1 C1 1.993(11)
Au1 P1 2.292(3)
P1 C37 1.836(9)
P1 C25 1.859(10)
P1 C31 1.861(11)
C1 C2 1.199(13)
C2 C3 1.448(14)
C3 C8' 1.28(4)
C3 C8 1.396(18)
C3 C4 1.41(2)
C3 C4' 1.42(5)
C4 C5 1.36(2)
C5 C6 1.41(2)
C4' C5' 1.47(6)
C5' C6 1.42(5)
C6 C7' 1.28(4)
C6 C7 1.340(19)
C6 C9 1.448(15)
C7 C8 1.38(2)
C7' C8' 1.43(5)
C9 C10 1.174(15)
C10 C11 1.444(16)
C11 C12' 1.25(4)
C11 C16 1.32(3)
C11 C16' 1.39(3)
C11 C12 1.46(3)
C12 C13 1.39(4)
C13 C14 1.32(3)
C12' C13' 1.58(5)
C13' C14 1.26(4)
C14 C15' 1.25(3)
C14 C15 1.38(3)
C14 C17 1.455(17)
C15 C16 1.44(4)
C15' C16' 1.40(4)
C17 C18 1.151(15)
C18 C19 1.445(16)
C19 C24 1.334(16)
C19 C20 1.362(17)
C20 C21 1.439(18)
C21 C22 1.315(19)
C22 C23 1.36(2)
C23 C24 1.369(18)
C25 C30 1.430(13)
C25 C26 1.511(13)
C26 C27 1.480(13)
C27 C28 1.407(16)
C28 C29 1.522(16)
C29 C30 1.504(14)
C31 C36 1.469(13)
C31 C32 1.544(14)
C32 C33 1.526(16)
C33 C34 1.431(16)
C34 C35 1.477(19)
C35 C36 1.545(16)
C37 C42 1.534(13)
C37 C38 1.540(13)
C38 C39 1.544(13)
C39 C40 1.501(16)
C40 C41 1.489(15)
C41 C42 1.518(13)
